data_7027465
loop_
_publ_author_name
'McAdam, C. John'
'Brunton, Jason J.'
'Robinson, Brian H.'
'Simpson, Jim'

_publ_section_title
;
 Ferrocenylethynylnaphthalenes and acenaphthylenes; communication between
 ferrocenyl and cluster redox centres
;
_journal_issue 15
_journal_name_full 'Journal of the Chemical Society, Dalton Transactions'
_journal_page_first 2487
_journal_paper_doi 10.1039/a903003d
_journal_year 1999
_chemical_formula_sum 'C34 H25 Fe2 I'
_chemical_formula_weight 672.14
_chemical_name_systematic
; 
 ? 
;
_space_group_IT_number 2
_symmetry_cell_setting triclinic
_symmetry_space_group_name_Hall '-P 1'
_symmetry_space_group_name_H-M 'P -1'
_atom_sites_solution_hydrogens geom
_atom_sites_solution_primary direct
_atom_sites_solution_secondary difmap
_audit_creation_method SHELXL-97
_cell_angle_alpha 81.6260(10)
_cell_angle_beta 88.6560(10)
_cell_angle_gamma 67.2300(10)
_cell_formula_units_Z 2
_cell_length_a 10.4784(6)
_cell_length_b 10.5404(6)
_cell_length_c 12.5099(8)
_cell_measurement_temperature 145(2)
_cell_measurement_theta_max 23.29
_cell_measurement_theta_min 1.65
_cell_volume 1259.59(13)
_computing_cell_refinement 'Bruker SMART'
_computing_data_collection 'Bruker SMART'
_computing_data_reduction 'Bruker SHELXTL'
_computing_molecular_graphics 'SHELXTL-PC (Sehldrick 1990)'
_computing_structure_refinement 'SHELXL-97 (Sheldrick, 1997)'
_computing_structure_solution 'SHELXS-97 (Sheldrick, 1990)'
_diffrn_ambient_temperature 145(2)
_diffrn_measured_fraction_theta_full 0.930
_diffrn_measured_fraction_theta_max 0.930
_diffrn_measurement_device_type 'Bruker AXS CCD area detector'
_diffrn_measurement_method 'phi and omega scans'
_diffrn_radiation_monochromator graphite
_diffrn_radiation_source 'fine-focus sealed tube'
_diffrn_radiation_type MoK\a
_diffrn_radiation_wavelength 0.71073
_diffrn_reflns_av_R_equivalents 0.0525
_diffrn_reflns_av_sigmaI/netI 0.0885
_diffrn_reflns_limit_h_max 11
_diffrn_reflns_limit_h_min -11
_diffrn_reflns_limit_k_max 11
_diffrn_reflns_limit_k_min -11
_diffrn_reflns_limit_l_max 13
_diffrn_reflns_limit_l_min -12
_diffrn_reflns_number 5549
_diffrn_reflns_theta_full 23.29
_diffrn_reflns_theta_max 23.29
_diffrn_reflns_theta_min 1.65
_exptl_absorpt_coefficient_mu 2.400
_exptl_absorpt_correction_T_max 1.0000
_exptl_absorpt_correction_T_min 0.3986
_exptl_absorpt_correction_type 'empirical SADABS'
_exptl_crystal_colour orange
_exptl_crystal_density_diffrn 1.772
_exptl_crystal_density_method 'not measured'
_exptl_crystal_F_000 668
_refine_diff_density_max 0.898
_refine_diff_density_min -1.359
_refine_diff_density_rms 0.160
_refine_ls_extinction_method none
_refine_ls_goodness_of_fit_ref 0.992
_refine_ls_hydrogen_treatment mixed
_refine_ls_matrix_type full
_refine_ls_number_parameters 334
_refine_ls_number_reflns 3372
_refine_ls_number_restraints 0
_refine_ls_restrained_S_all 0.992
_refine_ls_R_factor_all 0.0663
_refine_ls_R_factor_gt 0.0559
_refine_ls_shift/su_max 0.000
_refine_ls_shift/su_mean 0.000
_refine_ls_structure_factor_coef Fsqd
_refine_ls_weighting_details 'w=1/[\s^2^(Fo^2^)+(0.0962P)^2^+0.0000P] where P=(Fo^2^+2Fc^2^)/3'
_refine_ls_weighting_scheme calc
_refine_ls_wR_factor_gt 0.1481
_refine_ls_wR_factor_ref 0.1550
_reflns_number_gt 2730
_reflns_number_total 3372
_reflns_threshold_expression >2sigma(I)
_cod_data_source_file 903003dsup1.cif
_cod_data_source_block compound9
_cod_depositor_comments
;
The following automatic conversions were performed:

'_symmetry_cell_setting' value 'Triclinic' changed to 'triclinic'
according to /home/saulius/struct/CIF-dictionaries/cif_core.dic
dictionary named 'cif_core.dic' version 2.4.2 from 2011-04-26.

Automatic conversion script
Id: cif_fix_values 1891 2012-01-12 08:04:46Z andrius 

The following automatic conversions were performed:

'_refine_ls_weighting_scheme' value 'calc
w=1/[\s^2^(Fo^2^)+(0.0962P)^2^+0.0000P] where P=(Fo^2^+2Fc^2^)/3' was
changed to 'calc'. New tag '_refine_ls_weighting_details' was
created. The value of the new tag was set to
'w=1/[\s^2^(Fo^2^)+(0.0962P)^2^+0.0000P] where P=(Fo^2^+2Fc^2^)/3'.

Automatic conversion script
Id: cif_fix_values 3143 2015-03-26 13:38:13Z robertas 
;
_cod_original_sg_symbol_H-M P-1
_cod_database_code 7027465

loop_
_symmetry_equiv_pos_as_xyz
'x, y, z'
'-x, -y, -z'

loop_
_atom_site_label
_atom_site_type_symbol
_atom_site_fract_x
_atom_site_fract_y
_atom_site_fract_z
_atom_site_U_iso_or_equiv
_atom_site_adp_type
_atom_site_occupancy
_atom_site_calc_flag
_atom_site_refinement_flags
C1 C 0.1691(6) 0.1060(6) 0.2174(6) 0.0171(15) Uani 1 d .
C2 C 0.1557(7) 0.1188(6) 0.0960(5) 0.0146(14) Uani 1 d .
C3 C 0.0308(7) 0.2457(6) 0.0591(6) 0.0187(15) Uani 1 d .
C4 C -0.0339(7) 0.3110(7) -0.0396(6) 0.0228(16) Uani 1 d .
H4 H -0.0092 0.2656 -0.1018 0.027 Uiso 1 calc R
C5 C -0.1375(7) 0.4461(7) -0.0473(7) 0.0281(18) Uani 1 d .
H5 H -0.1814 0.4913 -0.1158 0.034 Uiso 1 calc R
C6 C -0.1771(7) 0.5146(7) 0.0400(7) 0.0287(19) Uani 1 d .
H6 H -0.2482 0.6053 0.0315 0.034 Uiso 1 calc R
C7 C -0.1135(7) 0.4521(6) 0.1422(6) 0.0230(17) Uani 1 d .
C8 C -0.1397(7) 0.5123(7) 0.2397(7) 0.0275(18) Uani 1 d .
H8 H -0.2095 0.6026 0.2400 0.033 Uiso 1 calc R
C9 C -0.0652(7) 0.4411(7) 0.3317(6) 0.0275(18) Uani 1 d .
H9 H -0.0840 0.4839 0.3952 0.033 Uiso 1 calc R
C10 C 0.0405(8) 0.3043(7) 0.3374(6) 0.0268(17) Uani 1 d .
H10 H 0.0902 0.2574 0.4036 0.032 Uiso 1 calc R
C11 C 0.0690(7) 0.2419(6) 0.2460(6) 0.0193(15) Uani 1 d .
C12 C -0.0096(7) 0.3166(6) 0.1491(6) 0.0210(16) Uani 1 d .
C20 C 0.2514(7) -0.0084(7) 0.2825(6) 0.0216(16) Uani 1 d .
I1 I 0.29558(7) 0.00095(5) 0.44565(5) 0.0483(3) Uani 1 d .
C21 C 0.3260(7) -0.1509(6) 0.2557(5) 0.0186(15) Uani 1 d .
C22 C 0.2801(7) -0.2170(6) 0.1800(6) 0.0211(16) Uani 1 d .
H22 H 0.1954 -0.1770 0.1386 0.025 Uiso 1 calc R
C23 C 0.3825(7) -0.3508(7) 0.1784(6) 0.0242(17) Uani 1 d .
H23 H 0.3801 -0.4162 0.1345 0.029 Uiso 1 calc R
C24 C 0.4894(7) -0.3707(7) 0.2534(6) 0.0242(17) Uani 1 d .
H24 H 0.5712 -0.4526 0.2686 0.029 Uiso 1 calc R
C25 C 0.4558(7) -0.2500(6) 0.3018(6) 0.0214(16) Uani 1 d .
H25 H 0.5098 -0.2369 0.3558 0.026 Uiso 1 calc R
Fe1 Fe 0.30705(9) -0.32962(9) 0.33033(8) 0.0183(3) Uani 1 d .
C26 C 0.1531(7) -0.2765(7) 0.4394(6) 0.0275(17) Uani 1 d .
H26 H 0.0965 -0.1848 0.4513 0.033 Uiso 1 calc R
C27 C 0.1241(8) -0.3533(8) 0.3652(7) 0.0323(19) Uani 1 d .
H27 H 0.0447 -0.3217 0.3181 0.039 Uiso 1 calc R
C28 C 0.2350(8) -0.4848(8) 0.3743(7) 0.0310(19) Uani 1 d .
H28 H 0.2420 -0.5570 0.3342 0.037 Uiso 1 calc R
C29 C 0.3334(8) -0.4921(7) 0.4521(6) 0.033(2) Uani 1 d .
H29 H 0.4177 -0.5689 0.4738 0.039 Uiso 1 calc R
C210 C 0.2825(8) -0.3629(8) 0.4921(6) 0.0338(19) Uani 1 d .
H210 H 0.3278 -0.3382 0.5456 0.041 Uiso 1 calc R
C30 C 0.2567(7) 0.0475(6) 0.0324(6) 0.0180(15) Uani 1 d .
H30 H 0.3432 -0.0136 0.0664 0.022 Uiso 1 calc R
C31 C 0.2421(7) 0.0580(7) -0.0850(6) 0.0220(16) Uani 1 d .
C32 C 0.1427(7) 0.0289(7) -0.1418(6) 0.0264(17) Uani 1 d .
H32 H 0.0745 -0.0017 -0.1097 0.032 Uiso 1 calc R
C33 C 0.1621(8) 0.0531(7) -0.2543(6) 0.0309(19) Uani 1 d .
H33 H 0.1101 0.0411 -0.3103 0.037 Uiso 1 calc R
C34 C 0.2742(8) 0.0988(7) -0.2682(6) 0.0308(18) Uani 1 d .
H34 H 0.3085 0.1243 -0.3353 0.037 Uiso 1 calc R
C35 C 0.3254(8) 0.0993(6) -0.1638(6) 0.0260(17) Uani 1 d .
H35 H 0.4013 0.1230 -0.1490 0.031 Uiso 1 calc R
Fe2 Fe 0.33720(10) -0.09418(9) -0.17902(8) 0.0194(3) Uani 1 d .
C36 C 0.4764(7) -0.2632(7) -0.0838(7) 0.0294(18) Uani 1 d .
H36 H 0.5038 -0.2673 -0.0112 0.035 Uiso 1 calc R
C37 C 0.3639(8) -0.2938(7) -0.1176(7) 0.0303(18) Uani 1 d .
H37 H 0.3041 -0.3230 -0.0714 0.036 Uiso 1 calc R
C38 C 0.3566(8) -0.2731(7) -0.2313(7) 0.034(2) Uani 1 d .
H38 H 0.2897 -0.2841 -0.2750 0.041 Uiso 1 calc R
C39 C 0.4668(8) -0.2329(8) -0.2701(7) 0.038(2) Uani 1 d .
H39 H 0.4875 -0.2142 -0.3436 0.046 Uiso 1 calc R
C310 C 0.5403(8) -0.2259(7) -0.1772(7) 0.0326(19) Uani 1 d .
H310 H 0.6181 -0.2006 -0.1783 0.039 Uiso 1 calc R

loop_
_atom_site_aniso_label
_atom_site_aniso_U_11
_atom_site_aniso_U_22
_atom_site_aniso_U_33
_atom_site_aniso_U_23
_atom_site_aniso_U_13
_atom_site_aniso_U_12
C1 0.017(3) 0.014(3) 0.021(4) -0.009(3) 0.001(3) -0.006(3)
C2 0.020(4) 0.011(3) 0.013(4) -0.003(3) 0.001(3) -0.007(3)
C3 0.016(3) 0.012(3) 0.029(4) -0.006(3) 0.003(3) -0.006(3)
C4 0.023(4) 0.022(3) 0.021(4) -0.003(3) -0.001(3) -0.007(3)
C5 0.022(4) 0.024(4) 0.037(5) -0.004(3) -0.006(4) -0.007(3)
C6 0.015(4) 0.016(3) 0.051(6) -0.002(4) 0.000(4) -0.002(3)
C7 0.015(4) 0.015(3) 0.039(5) -0.008(3) 0.005(3) -0.006(3)
C8 0.023(4) 0.015(3) 0.048(5) -0.016(3) 0.011(4) -0.008(3)
C9 0.033(4) 0.026(4) 0.030(5) -0.018(3) 0.018(4) -0.015(3)
C10 0.035(4) 0.022(4) 0.027(4) -0.015(3) 0.011(4) -0.011(3)
C11 0.018(4) 0.014(3) 0.029(4) -0.010(3) 0.004(3) -0.008(3)
C12 0.014(3) 0.017(3) 0.030(4) -0.007(3) 0.009(3) -0.005(3)
C20 0.022(4) 0.032(4) 0.013(4) -0.013(3) 0.000(3) -0.010(3)
I1 0.0708(5) 0.0333(3) 0.0302(4) -0.0119(3) -0.0131(3) -0.0055(3)
C21 0.021(4) 0.018(3) 0.014(4) 0.000(3) 0.003(3) -0.006(3)
C22 0.027(4) 0.016(3) 0.022(4) -0.001(3) -0.006(3) -0.011(3)
C23 0.033(4) 0.021(4) 0.021(4) -0.011(3) 0.013(4) -0.012(3)
C24 0.021(4) 0.018(3) 0.028(5) 0.000(3) 0.013(3) -0.004(3)
C25 0.020(4) 0.021(3) 0.021(4) 0.001(3) 0.001(3) -0.008(3)
Fe1 0.0176(6) 0.0160(5) 0.0183(6) -0.0026(4) 0.0013(4) -0.0032(4)
C26 0.026(4) 0.031(4) 0.019(4) -0.001(3) 0.009(3) -0.006(3)
C27 0.023(4) 0.038(4) 0.034(5) 0.006(4) 0.007(4) -0.013(3)
C28 0.029(4) 0.030(4) 0.036(5) 0.004(3) 0.001(4) -0.016(3)
C29 0.029(4) 0.029(4) 0.033(5) 0.013(4) -0.005(4) -0.008(3)
C210 0.039(5) 0.053(5) 0.011(4) -0.001(4) 0.004(4) -0.021(4)
C30 0.017(3) 0.013(3) 0.021(4) -0.001(3) -0.002(3) -0.003(3)
C31 0.019(4) 0.019(3) 0.022(4) -0.006(3) -0.002(3) 0.001(3)
C32 0.022(4) 0.021(3) 0.033(5) -0.008(3) 0.003(3) -0.003(3)
C33 0.030(4) 0.023(4) 0.026(5) -0.008(3) -0.011(4) 0.007(3)
C34 0.043(5) 0.026(4) 0.016(4) -0.006(3) 0.007(4) -0.005(4)
C35 0.031(4) 0.014(3) 0.032(5) -0.010(3) 0.009(4) -0.005(3)
Fe2 0.0213(6) 0.0145(5) 0.0194(6) -0.0075(4) 0.0029(5) -0.0019(4)
C36 0.029(4) 0.016(3) 0.036(5) -0.009(3) 0.000(4) 0.001(3)
C37 0.032(4) 0.018(3) 0.035(5) -0.007(3) 0.001(4) -0.003(3)
C38 0.038(5) 0.020(4) 0.045(6) -0.020(4) 0.002(4) -0.006(3)
C39 0.045(5) 0.030(4) 0.023(5) -0.008(3) 0.010(4) 0.004(4)
C310 0.024(4) 0.024(4) 0.044(5) -0.008(4) 0.006(4) -0.002(3)

loop_
_atom_type_symbol
_atom_type_description
_atom_type_scat_dispersion_real
_atom_type_scat_dispersion_imag
_atom_type_scat_source
C C 0.0033 0.0016 'International Tables Vol C Tables 4.2.6.8 and 6.1.1.4'
H H 0.0000 0.0000 'International Tables Vol C Tables 4.2.6.8 and 6.1.1.4'
Fe Fe 0.3463 0.8444 'International Tables Vol C Tables 4.2.6.8 and 6.1.1.4'
I I -0.4742 1.8119 'International Tables Vol C Tables 4.2.6.8 and 6.1.1.4'

loop_
_geom_angle_atom_site_label_1
_geom_angle_atom_site_label_2
_geom_angle_atom_site_label_3
_geom_angle
_geom_angle_publ_flag
C20 C1 C11 129.4(7) y
C20 C1 C2 124.9(6) y
C11 C1 C2 105.6(5) y
C30 C2 C1 124.9(6) y
C30 C2 C3 126.0(6) y
C3 C2 C1 107.3(5) ?
C4 C3 C12 118.6(6) ?
C4 C3 C2 134.7(6) ?
C12 C3 C2 106.0(6) ?
C3 C4 C5 119.0(7) ?
C6 C5 C4 122.4(7) ?
C5 C6 C7 120.5(6) ?
C6 C7 C12 116.7(7) ?
C6 C7 C8 126.9(6) ?
C12 C7 C8 116.4(7) ?
C9 C8 C7 120.2(6) ?
C8 C9 C10 123.0(7) ?
C11 C10 C9 119.0(7) ?
C10 C11 C12 118.1(6) ?
C10 C11 C1 135.8(7) ?
C12 C11 C1 106.1(6) ?
C3 C12 C7 122.8(7) ?
C3 C12 C11 113.7(6) ?
C7 C12 C11 123.4(7) ?
C1 C20 C21 128.2(6) y
C1 C20 I1 120.8(5) y
C21 C20 I1 110.9(5) y
C25 C21 C22 106.8(6) ?
C25 C21 C20 126.4(6) ?
C22 C21 C20 126.8(6) ?
C25 C21 Fe1 69.0(4) ?
C22 C21 Fe1 68.5(4) ?
C20 C21 Fe1 126.4(5) ?
C23 C22 C21 108.1(6) ?
C23 C22 Fe1 70.5(4) ?
C21 C22 Fe1 70.1(4) ?
C22 C23 C24 108.0(6) ?
C22 C23 Fe1 69.3(4) ?
C24 C23 Fe1 69.4(4) ?
C25 C24 C23 109.1(6) ?
C25 C24 Fe1 69.8(4) ?
C23 C24 Fe1 70.2(4) ?
C24 C25 C21 107.9(6) ?
C24 C25 Fe1 69.9(4) ?
C21 C25 Fe1 70.3(4) ?
C210 Fe1 C22 156.4(3) ?
C210 Fe1 C25 109.3(3) ?
C22 Fe1 C25 68.9(3) ?
C210 Fe1 C24 126.9(3) ?
C22 Fe1 C24 68.0(3) ?
C25 Fe1 C24 40.3(3) ?
C210 Fe1 C26 40.7(3) ?
C22 Fe1 C26 120.3(3) ?
C25 Fe1 C26 127.0(3) ?
C24 Fe1 C26 164.2(3) ?
C210 Fe1 C23 162.8(3) ?
C22 Fe1 C23 40.3(3) ?
C25 Fe1 C23 68.3(3) ?
C24 Fe1 C23 40.3(3) ?
C26 Fe1 C23 154.3(3) ?
C210 Fe1 C28 67.5(3) ?
C22 Fe1 C28 124.3(3) ?
C25 Fe1 C28 155.0(3) ?
C24 Fe1 C28 120.2(3) ?
C26 Fe1 C28 67.9(3) ?
C23 Fe1 C28 107.0(3) ?
C210 Fe1 C27 68.1(3) ?
C22 Fe1 C27 106.7(3) ?
C25 Fe1 C27 163.9(3) ?
C24 Fe1 C27 154.0(3) ?
C26 Fe1 C27 40.6(3) ?
C23 Fe1 C27 119.1(3) ?
C28 Fe1 C27 40.2(3) ?
C210 Fe1 C29 40.6(3) ?
C22 Fe1 C29 160.9(3) ?
C25 Fe1 C29 121.1(3) ?
C24 Fe1 C29 108.1(3) ?
C26 Fe1 C29 68.6(3) ?
C23 Fe1 C29 124.8(3) ?
C28 Fe1 C29 40.0(3) ?
C27 Fe1 C29 68.1(3) ?
C210 Fe1 C21 121.8(3) ?
C22 Fe1 C21 41.3(3) ?
C25 Fe1 C21 40.8(2) ?
C24 Fe1 C21 68.0(3) ?
C26 Fe1 C21 108.4(3) ?
C23 Fe1 C21 68.4(3) ?
C28 Fe1 C21 162.4(3) ?
C27 Fe1 C21 125.9(3) ?
C29 Fe1 C21 156.4(3) ?
C210 C26 C27 107.0(7) ?
C210 C26 Fe1 68.9(4) ?
C27 C26 Fe1 69.9(4) ?
C28 C27 C26 107.7(7) ?
C28 C27 Fe1 69.9(4) ?
C26 C27 Fe1 69.4(4) ?
C29 C28 C27 109.3(7) ?
C29 C28 Fe1 70.0(4) ?
C27 C28 Fe1 69.9(4) ?
C28 C29 C210 106.9(7) ?
C28 C29 Fe1 70.0(4) ?
C210 C29 Fe1 68.7(4) ?
C29 C210 C26 109.1(7) ?
C29 C210 Fe1 70.6(4) ?
C26 C210 Fe1 70.3(4) ?
C2 C30 C31 124.6(6) y
C32 C31 C35 107.5(6) ?
C32 C31 C30 126.4(7) ?
C35 C31 C30 126.1(6) ?
C32 C31 Fe2 69.0(4) ?
C35 C31 Fe2 68.7(4) ?
C30 C31 Fe2 127.5(5) ?
C33 C32 C31 108.8(7) ?
C33 C32 Fe2 69.3(4) ?
C31 C32 Fe2 70.2(4) ?
C32 C33 C34 107.7(7) ?
C32 C33 Fe2 69.8(4) ?
C34 C33 Fe2 69.8(4) ?
C35 C34 C33 108.1(7) ?
C35 C34 Fe2 69.3(4) ?
C33 C34 Fe2 69.1(4) ?
C34 C35 C31 107.9(6) ?
C34 C35 Fe2 69.7(4) ?
C31 C35 Fe2 70.2(4) ?
C38 Fe2 C33 105.4(3) ?
C38 Fe2 C35 166.4(3) ?
C33 Fe2 C35 69.4(3) ?
C38 Fe2 C32 115.9(3) ?
C33 Fe2 C32 40.8(3) ?
C35 Fe2 C32 69.0(3) ?
C38 Fe2 C34 127.1(3) ?
C33 Fe2 C34 41.2(3) ?
C35 Fe2 C34 41.0(3) ?
C32 Fe2 C34 68.7(3) ?
C38 Fe2 C310 69.2(3) ?
C33 Fe2 C310 152.5(3) ?
C35 Fe2 C310 109.2(3) ?
C32 Fe2 C310 166.3(3) ?
C34 Fe2 C310 119.5(3) ?
C38 Fe2 C39 41.2(3) ?
C33 Fe2 C39 116.9(3) ?
C35 Fe2 C39 128.8(3) ?
C32 Fe2 C39 150.4(3) ?
C34 Fe2 C39 107.9(3) ?
C310 Fe2 C39 41.2(3) ?
C38 Fe2 C36 68.7(3) ?
C33 Fe2 C36 164.5(3) ?
C35 Fe2 C36 119.5(3) ?
C32 Fe2 C36 127.5(3) ?
C34 Fe2 C36 153.6(3) ?
C310 Fe2 C36 40.5(3) ?
C39 Fe2 C36 68.8(3) ?
C38 Fe2 C37 40.5(3) ?
C33 Fe2 C37 125.7(3) ?
C35 Fe2 C37 152.6(3) ?
C32 Fe2 C37 106.4(3) ?
C34 Fe2 C37 164.5(3) ?
C310 Fe2 C37 68.5(3) ?
C39 Fe2 C37 68.6(3) ?
C36 Fe2 C37 40.8(3) ?
C38 Fe2 C31 150.2(3) ?
C33 Fe2 C31 69.0(3) ?
C35 Fe2 C31 41.1(3) ?
C32 Fe2 C31 40.8(3) ?
C34 Fe2 C31 68.8(3) ?
C310 Fe2 C31 129.1(3) ?
C39 Fe2 C31 167.7(3) ?
C36 Fe2 C31 108.5(3) ?
C37 Fe2 C31 117.8(3) ?
C310 C36 C37 108.2(7) ?
C310 C36 Fe2 69.6(4) ?
C37 C36 Fe2 69.7(4) ?
C38 C37 C36 108.2(7) ?
C38 C37 Fe2 68.9(4) ?
C36 C37 Fe2 69.5(4) ?
C37 C38 C39 108.5(7) ?
C37 C38 Fe2 70.6(4) ?
C39 C38 Fe2 70.0(4) ?
C38 C39 C310 107.2(7) ?
C38 C39 Fe2 68.7(4) ?
C310 C39 Fe2 69.5(4) ?
C36 C310 C39 107.9(7) ?
C36 C310 Fe2 69.8(4) ?
C39 C310 Fe2 69.3(4) ?

loop_
_geom_bond_atom_site_label_1
_geom_bond_atom_site_label_2
_geom_bond_distance
_geom_bond_publ_flag
C1 C20 1.343(9) y
C1 C11 1.499(9) y
C1 C2 1.509(9) y
C2 C30 1.356(9) y
C2 C3 1.486(8) y
C3 C4 1.375(10) y
C3 C12 1.408(10) y
C4 C5 1.408(9) y
C5 C6 1.365(11) y
C6 C7 1.403(10) y
C7 C8 1.428(10) y
C7 C12 1.413(9) y
C8 C9 1.354(10) y
C9 C10 1.431(9) y
C10 C11 1.372(10) y
C11 C12 1.427(10) y
C20 I1 2.128(7) y
C20 C21 1.485(9) y
C21 C25 1.426(9) ?
C21 C22 1.444(9) ?
C21 Fe1 2.056(6) y
C22 C23 1.406(9) ?
C22 Fe1 2.034(7) y
C23 C24 1.410(10) ?
C23 Fe1 2.050(7) y
C24 C25 1.406(10) ?
C24 Fe1 2.040(7) y
C25 Fe1 2.039(7) y
Fe1 C26 2.049(7) y
Fe1 C27 2.055(7) y
Fe1 C28 2.055(7) y
Fe1 C29 2.056(7) y
Fe1 C210 2.030(8) y
C26 C210 1.419(10) ?
C26 C27 1.425(11) ?
C27 C28 1.414(10) ?
C28 C29 1.408(10) ?
C29 C210 1.419(11) ?
C30 C31 1.463(10) y
C31 C32 1.425(10) ?
C31 C35 1.433(10) ?
C31 Fe2 2.051(7) y
C32 C33 1.417(11) ?
C32 Fe2 2.034(7) y
C33 C34 1.430(11) ?
C33 Fe2 2.028(7) y
C34 C35 1.426(10) ?
C34 Fe2 2.037(7) y
C35 Fe2 2.032(6) y
Fe2 C36 2.043(7) y
Fe2 C37 2.044(7) y
Fe2 C38 2.021(7) y
Fe2 C39 2.038(8) y
Fe2 C310 2.040(7) y
C36 C310 1.415(11) ?
C36 C37 1.424(10) ?
C37 C38 1.407(12) ?
C38 C39 1.429(12) ?
C39 C310 1.436(11) ?

loop_
_geom_torsion_atom_site_label_1
_geom_torsion_atom_site_label_2
_geom_torsion_atom_site_label_3
_geom_torsion_atom_site_label_4
_geom_torsion
C20 C1 C2 C30 -28.4(10)
I1 C20 C1 C2 166.0(5)
C11 C1 C2 C3 -11.7(6)
